data_7019949
loop_
_publ_author_name
'Zhou, Hu'
'Diao, Guo-Wang'
'Qian, Su-Yan'
'Yang, Xiao-Zhen'
'Yuan, Ai-Hua'
'Song, You'
'Li, Yi-Zhi'

_publ_section_title
;
 Lanthanide-ion-tuned magnetic properties in a series of three-dimensional
 cyano-bridged Ln(III)W(V) assemblies.
;
_journal_issue 35
_journal_name_full 'Dalton transactions (Cambridge, England : 2003)'
_journal_page_first 10690
_journal_page_last 10697
_journal_paper_doi 10.1039/c2dt30615h
_journal_volume 41
_journal_year 2012
_chemical_formula_sum 'C10 H10 N9 Nd O4 W'
_chemical_formula_weight 648.36
_chemical_name_systematic
;
?
;
_space_group_IT_number 64
_symmetry_cell_setting orthorhombic
_symmetry_space_group_name_Hall '-C 2ac 2'
_symmetry_space_group_name_H-M 'C m c a'
_atom_sites_solution_hydrogens geom
_atom_sites_solution_primary direct
_atom_sites_solution_secondary difmap
_audit_creation_method SHELXL-97
_cell_angle_alpha 90.00
_cell_angle_beta 90.00
_cell_angle_gamma 90.00
_cell_formula_units_Z 8
_cell_length_a 16.462(2)
_cell_length_b 14.6853(16)
_cell_length_c 14.8818(17)
_cell_measurement_reflns_used 6228
_cell_measurement_temperature 291(2)
_cell_measurement_theta_max 27.53
_cell_measurement_theta_min 2.31
_cell_volume 3597.7(7)
_computing_cell_refinement 'SMART (Bruker, 2004)'
_computing_data_collection 'SMART (Bruker, 2004)'
_computing_data_reduction SAINT
_computing_molecular_graphics 'DIAMOND (Brandenburg, 2006)'
_computing_publication_material 'SHELXTL (Sheldrick, 2008)'
_computing_structure_refinement 'SHELXL97 (Sheldrick, 2008)'
_computing_structure_solution 'SHELXS97 (Sheldrick, 2008)'
_diffrn_ambient_temperature 291(2)
_diffrn_measured_fraction_theta_full 0.970
_diffrn_measured_fraction_theta_max 0.970
_diffrn_measurement_device_type 'Bruker Smart Apex CCD'
_diffrn_measurement_method 'phi and omega scans'
_diffrn_radiation_monochromator graphite
_diffrn_radiation_source 'sealed tube'
_diffrn_radiation_type MoK\a
_diffrn_radiation_wavelength 0.71073
_diffrn_reflns_av_R_equivalents 0.0432
_diffrn_reflns_av_sigmaI/netI 0.0442
_diffrn_reflns_limit_h_max 19
_diffrn_reflns_limit_h_min -19
_diffrn_reflns_limit_k_max 16
_diffrn_reflns_limit_k_min -17
_diffrn_reflns_limit_l_max 16
_diffrn_reflns_limit_l_min -17
_diffrn_reflns_number 10879
_diffrn_reflns_theta_full 25.00
_diffrn_reflns_theta_max 25.00
_diffrn_reflns_theta_min 2.31
_exptl_absorpt_coefficient_mu 9.279
_exptl_absorpt_correction_T_max 0.2347
_exptl_absorpt_correction_T_min 0.1809
_exptl_absorpt_correction_type multi-scan
_exptl_absorpt_process_details 'SADABS; Bruker, 2000'
_exptl_crystal_colour red
_exptl_crystal_density_diffrn 2.394
_exptl_crystal_density_method 'not measured'
_exptl_crystal_description block
_exptl_crystal_F_000 2392
_exptl_crystal_size_max 0.17
_exptl_crystal_size_mid 0.12
_exptl_crystal_size_min 0.11
_refine_diff_density_max 1.484
_refine_diff_density_min -1.818
_refine_diff_density_rms 0.137
_refine_ls_extinction_method none
_refine_ls_goodness_of_fit_ref 1.035
_refine_ls_hydrogen_treatment constr
_refine_ls_matrix_type full
_refine_ls_number_parameters 123
_refine_ls_number_reflns 1594
_refine_ls_number_restraints 0
_refine_ls_restrained_S_all 1.035
_refine_ls_R_factor_all 0.0498
_refine_ls_R_factor_gt 0.0307
_refine_ls_shift/su_max 0.001
_refine_ls_shift/su_mean 0.000
_refine_ls_structure_factor_coef Fsqd
_refine_ls_weighting_details 'calc w=1/[\s^2^(Fo^2^)+(0.0193P)^2^+2.0131P] where P=(Fo^2^+2Fc^2^)/3'
_refine_ls_weighting_scheme calc
_refine_ls_wR_factor_gt 0.0489
_refine_ls_wR_factor_ref 0.0514
_reflns_number_gt 1131
_reflns_number_total 1594
_reflns_threshold_expression >2sigma(I)
_cod_data_source_file c2dt30615h.txt
_cod_data_source_block yah146
_cod_depositor_comments
;
The following automatic conversions were performed:

'_symmetry_cell_setting' value 'Orthorhombic' changed to
'orthorhombic' according to
/home/saulius/struct/CIF-dictionaries/cif_core.dic dictionary named
'cif_core.dic' version 2.4.1 from 2010-06-29.

Automatic conversion script
Id: cif_fix_values 1891 2012-01-12 08:04:46Z andrius 
;
_cod_original_cell_volume 3597.6(7)
_cod_original_sg_symbol_Hall '-C 2bc 2 '
_cod_original_sg_symbol_H-M 'Cmca '
_cod_database_code 7019949

loop_
_symmetry_equiv_pos_as_xyz
'x, y, z'
'-x, -y+1/2, z+1/2'
'x, -y, -z'
'-x, y+1/2, -z+1/2'
'x+1/2, y+1/2, z'
'-x+1/2, -y+1, z+1/2'
'x+1/2, -y+1/2, -z'
'-x+1/2, y+1, -z+1/2'
'-x, -y, -z'
'x, y-1/2, -z-1/2'
'-x, y, z'
'x, -y-1/2, z-1/2'
'-x+1/2, -y+1/2, -z'
'x+1/2, y, -z-1/2'
'-x+1/2, y+1/2, z'
'x+1/2, -y, z-1/2'

loop_
_atom_site_label
_atom_site_type_symbol
_atom_site_fract_x
_atom_site_fract_y
_atom_site_fract_z
_atom_site_U_iso_or_equiv
_atom_site_adp_type
_atom_site_occupancy
_atom_site_symmetry_multiplicity
_atom_site_calc_flag
_atom_site_refinement_flags
C1 C 0.6492(4) 0.8893(4) 0.2643(4) 0.0335(14) Uani 1 1 d .
C2 C 0.6717(4) 1.0905(4) 0.1923(4) 0.0342(14) Uani 1 1 d .
C3 C 0.8254(3) 1.0503(4) 0.1444(4) 0.0317(14) Uani 1 1 d .
C4 C 0.7828(4) 0.9245(3) 0.3745(4) 0.0308(13) Uani 1 1 d .
C5 C 0.5000 0.5786(6) 0.5467(7) 0.043(2) Uani 1 2 d S
H5A H 0.5000 0.6319 0.5805 0.051 Uiso 1 2 calc SR
C6 C 0.5000 0.4932(5) 0.5909(6) 0.0338(19) Uani 1 2 d S
H6A H 0.5000 0.4908 0.6534 0.041 Uiso 1 2 calc SR
N1 N 0.5967(3) 0.8441(3) 0.2850(4) 0.0381(13) Uani 1 1 d .
N2 N 0.6211(3) 1.1395(3) 0.1594(3) 0.0337(12) Uani 1 1 d .
N3 N 0.8677(3) 1.0812(3) 0.0937(3) 0.0333(12) Uani 1 1 d .
N4 N 0.7998(3) 0.8853(3) 0.4399(4) 0.0398(13) Uani 1 1 d .
N5 N 0.5000 0.5838(5) 0.4565(5) 0.0335(17) Uani 1 2 d S
Nd1 Nd 0.5000 0.74311(3) 0.37078(3) 0.03351(13) Uani 1 2 d S
O1 O 0.5000 0.6868(4) 0.2100(4) 0.0430(16) Uani 1 2 d S
H1X H 0.4465 0.6663 0.1943 0.052 Uiso 0.50 1 d PR
H1Y H 0.5376 0.6371 0.2045 0.052 Uiso 0.50 1 d PR
O2 O 0.5000 0.9025(4) 0.4391(4) 0.0368(15) Uani 1 2 d S
H2X H 0.4656 0.9415 0.4039 0.044 Uiso 0.50 1 d PR
H2Y H 0.4800 0.8999 0.4996 0.044 Uiso 0.50 1 d PR
O3 O 0.5974(2) 0.7561(3) 0.4932(3) 0.0404(10) Uani 1 1 d .
H3X H 0.6269 0.8121 0.4870 0.048 Uiso 1 1 d R
H3Y H 0.6345 0.7057 0.4909 0.048 Uiso 1 1 d R
W1 W 0.7500 0.98891(2) 0.2500 0.03396(11) Uani 1 2 d S

loop_
_atom_site_aniso_label
_atom_site_aniso_U_11
_atom_site_aniso_U_22
_atom_site_aniso_U_33
_atom_site_aniso_U_23
_atom_site_aniso_U_13
_atom_site_aniso_U_12
C1 0.029(3) 0.032(3) 0.039(4) 0.010(3) 0.012(3) 0.014(2)
C2 0.027(3) 0.030(3) 0.046(4) 0.007(3) 0.012(3) 0.011(3)
C3 0.022(3) 0.041(3) 0.033(4) 0.007(3) -0.002(3) -0.006(3)
C4 0.034(3) 0.024(3) 0.034(3) -0.003(2) 0.001(3) 0.015(2)
C5 0.033(5) 0.045(5) 0.050(6) -0.005(5) 0.000 0.000
C6 0.031(4) 0.040(5) 0.030(5) -0.007(4) 0.000 0.000
N1 0.040(3) 0.036(3) 0.039(3) 0.008(2) 0.006(3) -0.006(2)
N2 0.033(3) 0.036(3) 0.032(3) -0.006(2) -0.011(2) 0.009(2)
N3 0.039(3) 0.030(2) 0.030(3) 0.004(2) 0.002(2) -0.017(2)
N4 0.032(3) 0.034(3) 0.054(4) 0.021(3) 0.003(3) -0.002(2)
N5 0.038(5) 0.038(4) 0.024(4) 0.002(3) 0.000 0.000
Nd1 0.0311(2) 0.0366(3) 0.0328(3) 0.00004(19) 0.000 0.000
O1 0.042(4) 0.041(3) 0.046(4) -0.010(3) 0.000 0.000
O2 0.030(4) 0.048(4) 0.032(4) -0.017(3) 0.000 0.000
O3 0.043(2) 0.038(2) 0.040(2) -0.0061(16) -0.013(2) 0.002(2)
W1 0.03023(16) 0.0385(2) 0.0331(2) 0.000 0.0015(2) 0.000

loop_
_atom_type_symbol
_atom_type_description
_atom_type_scat_dispersion_real
_atom_type_scat_dispersion_imag
_atom_type_scat_source
C C 0.0033 0.0016 'International Tables Vol C Tables 4.2.6.8 and 6.1.1.4'
H H 0.0000 0.0000 'International Tables Vol C Tables 4.2.6.8 and 6.1.1.4'
N N 0.0061 0.0033 'International Tables Vol C Tables 4.2.6.8 and 6.1.1.4'
O O 0.0106 0.0060 'International Tables Vol C Tables 4.2.6.8 and 6.1.1.4'
Nd Nd -0.1943 3.0179 'International Tables Vol C Tables 4.2.6.8 and 6.1.1.4'
W W -0.8490 6.8722 'International Tables Vol C Tables 4.2.6.8 and 6.1.1.4'

loop_
_geom_angle_atom_site_label_1
_geom_angle_atom_site_label_2
_geom_angle_atom_site_label_3
_geom_angle
_geom_angle_site_symmetry_1
_geom_angle_site_symmetry_3
N1 C1 W1 169.0(5) . .
N2 C2 W1 172.4(5) . .
N3 C3 W1 175.9(5) . .
N4 C4 W1 176.5(5) . .
N5 C5 C6 120.9(8) . .
N5 C5 H5A 119.5 . .
C6 C5 H5A 119.5 . .
N5 C6 C5 120.3(8) 9_666 .
N5 C6 H6A 119.8 9_666 .
C5 C6 H6A 119.8 . .
C1 N1 Nd1 164.5(5) . .
C2 N2 Nd1 165.8(5) . 10_566
C6 N5 C5 118.7(7) 9_666 .
C6 N5 Nd1 119.4(6) 9_666 .
C5 N5 Nd1 121.8(5) . .
O3 Nd1 O3 82.4(2) . 11_655
O3 Nd1 N1 85.27(16) . .
O3 Nd1 N1 138.45(16) 11_655 .
O3 Nd1 N1 138.45(16) . 11_655
O3 Nd1 N1 85.27(16) 11_655 11_655
N1 Nd1 N1 78.2(2) . 11_655
O3 Nd1 O1 137.14(11) . .
O3 Nd1 O1 137.14(11) 11_655 .
N1 Nd1 O1 73.37(16) . .
N1 Nd1 O1 73.37(16) 11_655 .
O3 Nd1 N2 133.95(15) . 4_645
O3 Nd1 N2 70.35(15) 11_655 4_645
N1 Nd1 N2 139.07(17) . 4_645
N1 Nd1 N2 76.59(16) 11_655 4_645
O1 Nd1 N2 68.78(14) . 4_645
O3 Nd1 N2 70.35(15) . 10_556
O3 Nd1 N2 133.95(15) 11_655 10_556
N1 Nd1 N2 76.59(16) . 10_556
N1 Nd1 N2 139.07(17) 11_655 10_556
O1 Nd1 N2 68.78(14) . 10_556
N2 Nd1 N2 103.0(2) 4_645 10_556
O3 Nd1 O2 68.29(15) . .
O3 Nd1 O2 68.29(15) 11_655 .
N1 Nd1 O2 70.26(15) . .
N1 Nd1 O2 70.26(15) 11_655 .
O1 Nd1 O2 132.54(19) . .
N2 Nd1 O2 128.18(12) 4_645 .
N2 Nd1 O2 128.18(12) 10_556 .
O3 Nd1 N5 73.17(15) . .
O3 Nd1 N5 73.17(15) 11_655 .
N1 Nd1 N5 139.33(12) . .
N1 Nd1 N5 139.33(12) 11_655 .
O1 Nd1 N5 99.5(2) . .
N2 Nd1 N5 63.90(13) 4_645 .
N2 Nd1 N5 63.90(13) 10_556 .
O2 Nd1 N5 127.9(2) . .
Nd1 O1 H1X 109.4 . .
Nd1 O1 H1Y 109.2 . .
H1X O1 H1Y 109.5 . .
Nd1 O2 H2X 109.3 . .
Nd1 O2 H2Y 109.7 . .
H2X O2 H2Y 109.5 . .
Nd1 O3 H3X 109.2 . .
Nd1 O3 H3Y 109.3 . .
H3X O3 H3Y 109.5 . .
C4 W1 C4 127.8(3) . 8_645
C4 W1 C2 79.1(2) . 8_645
C4 W1 C2 143.1(2) 8_645 8_645
C4 W1 C2 143.1(2) . .
C4 W1 C2 79.1(2) 8_645 .
C2 W1 C2 92.2(3) 8_645 .
C4 W1 C3 72.9(2) . 8_645
C4 W1 C3 131.0(2) 8_645 8_645
C2 W1 C3 76.6(2) 8_645 8_645
C2 W1 C3 70.2(2) . 8_645
C4 W1 C3 131.0(2) . .
C4 W1 C3 72.9(2) 8_645 .
C2 W1 C3 70.2(2) 8_645 .
C2 W1 C3 76.6(2) . .
C3 W1 C3 131.5(3) 8_645 .
C4 W1 C1 79.4(2) . .
C4 W1 C1 66.7(2) 8_645 .
C2 W1 C1 150.0(2) 8_645 .
C2 W1 C1 92.7(2) . .
C3 W1 C1 77.3(2) 8_645 .
C3 W1 C1 139.5(2) . .
C4 W1 C1 66.7(2) . 8_645
C4 W1 C1 79.4(2) 8_645 8_645
C2 W1 C1 92.7(2) 8_645 8_645
C2 W1 C1 150.0(2) . 8_645
C3 W1 C1 139.5(2) 8_645 8_645
C3 W1 C1 77.3(2) . 8_645
C1 W1 C1 97.6(3) . 8_645

loop_
_geom_bond_atom_site_label_1
_geom_bond_atom_site_label_2
_geom_bond_distance
_geom_bond_site_symmetry_2
C1 N1 1.133(7) .
C1 W1 2.222(6) .
C2 N2 1.205(7) .
C2 W1 2.150(6) .
C3 N3 1.122(7) .
C3 W1 2.197(6) .
C4 N4 1.165(7) .
C4 W1 2.149(6) .
C5 N5 1.345(12) .
C5 C6 1.417(12) .
C5 H5A 0.9300 .
C6 N5 1.332(10) 9_666
C6 H6A 0.9300 .
N1 Nd1 2.523(5) .
N2 Nd1 2.547(5) 10_566
N5 C6 1.332(10) 9_666
N5 Nd1 2.664(7) .
Nd1 O3 2.434(4) .
Nd1 O3 2.434(4) 11_655
Nd1 N1 2.523(5) 11_655
Nd1 O1 2.531(6) .
Nd1 N2 2.547(5) 4_645
Nd1 N2 2.547(5) 10_556
Nd1 O2 2.552(5) .
O1 H1X 0.9600 .
O1 H1Y 0.9599 .
O2 H2X 0.9599 .
O2 H2Y 0.9600 .
O3 H3X 0.9601 .
O3 H3Y 0.9600 .
W1 C4 2.149(6) 8_645
W1 C2 2.150(6) 8_645
W1 C3 2.197(6) 8_645
W1 C1 2.222(6) 8_645

loop_
_geom_torsion_atom_site_label_1
_geom_torsion_atom_site_label_2
_geom_torsion_atom_site_label_3
_geom_torsion_atom_site_label_4
_geom_torsion
_geom_torsion_site_symmetry_1
_geom_torsion_site_symmetry_4
N5 C5 C6 N5 0.000(4) . 9_666
W1 C1 N1 Nd1 -39(4) . .
W1 C2 N2 Nd1 78(5) . 10_566
C6 C5 N5 C6 0.000(4) . 9_666
C6 C5 N5 Nd1 180.000(2) . .
C1 N1 Nd1 O3 -3.0(18) . .
C1 N1 Nd1 O3 69.9(18) . 11_655
C1 N1 Nd1 N1 138.7(17) . 11_655
C1 N1 Nd1 O1 -145.4(18) . .
C1 N1 Nd1 N2 -168.3(17) . 4_645
C1 N1 Nd1 N2 -73.9(18) . 10_556
C1 N1 Nd1 O2 65.6(18) . .
C1 N1 Nd1 N5 -60.2(19) . .
C6 N5 Nd1 O3 -136.54(11) 9_666 .
C5 N5 Nd1 O3 43.46(11) . .
C6 N5 Nd1 O3 136.54(11) 9_666 11_655
C5 N5 Nd1 O3 -43.46(11) . 11_655
C6 N5 Nd1 N1 -75.5(3) 9_666 .
C5 N5 Nd1 N1 104.5(3) . .
C6 N5 Nd1 N1 75.5(3) 9_666 11_655
C5 N5 Nd1 N1 -104.5(3) . 11_655
C6 N5 Nd1 O1 0.000(2) 9_666 .
C5 N5 Nd1 O1 180.000(2) . .
C6 N5 Nd1 N2 60.60(15) 9_666 4_645
C5 N5 Nd1 N2 -119.40(15) . 4_645
C6 N5 Nd1 N2 -60.60(15) 9_666 10_556
C5 N5 Nd1 N2 119.40(15) . 10_556
C6 N5 Nd1 O2 180.000(2) 9_666 .
C5 N5 Nd1 O2 0.000(2) . .
N4 C4 W1 C4 -3(9) . 8_645
N4 C4 W1 C2 -155(9) . 8_645
N4 C4 W1 C2 126(9) . .
N4 C4 W1 C3 126(9) . 8_645
N4 C4 W1 C3 -103(9) . .
N4 C4 W1 C1 46(9) . .
N4 C4 W1 C1 -57(9) . 8_645
N2 C2 W1 C4 -86(4) . .
N2 C2 W1 C4 56(4) . 8_645
N2 C2 W1 C2 -160(4) . 8_645
N2 C2 W1 C3 -85(4) . 8_645
N2 C2 W1 C3 131(4) . .
N2 C2 W1 C1 -10(4) . .
N2 C2 W1 C1 101(4) . 8_645
N3 C3 W1 C4 -10(7) . .
N3 C3 W1 C4 -135(7) . 8_645
N3 C3 W1 C2 45(7) . 8_645
N3 C3 W1 C2 142(7) . .
N3 C3 W1 C3 95(7) . 8_645
N3 C3 W1 C1 -140(7) . .
N3 C3 W1 C1 -53(7) . 8_645
N1 C1 W1 C4 51(3) . .
N1 C1 W1 C4 -170(3) . 8_645
N1 C1 W1 C2 6(3) . 8_645
N1 C1 W1 C2 -93(3) . .
N1 C1 W1 C3 -24(3) . 8_645
N1 C1 W1 C3 -166(2) . .
N1 C1 W1 C1 115(3) . 8_645
